data_2237184
loop_
_publ_author_name
'Kinfe, Henok H.'
'Belay, Yonas H.'
'Phasha, Zanele H.'

_publ_section_title
;
 2-[(3-Oxo-1-benzofuran-6-yl)oxy]acetonitrile
;
_journal_coeditor_code LD2084
_journal_issue 1
_journal_name_full 'Acta Crystallographica Section E'
_journal_page_first o74
_journal_paper_doi 10.1107/S1600536812048441
_journal_volume 69
_journal_year 2013
_chemical_formula_iupac 'C11 H8 O3'
_chemical_formula_moiety 'C11 H8 O3'
_chemical_formula_sum 'C11 H8 O3'
_chemical_formula_weight 188.17
_chemical_name_systematic
;
2-[(3-Oxo-1-benzofuran-6-yl)oxy]acetonitrile
;
_space_group_IT_number 15
_symmetry_cell_setting monoclinic
_symmetry_space_group_name_Hall '-C 2yc'
_symmetry_space_group_name_H-M 'C 1 2/c 1'
_atom_sites_solution_hydrogens geom
_atom_sites_solution_primary direct
_atom_sites_solution_secondary difmap
_audit_creation_method 'WinGX routine CIF_UPDATE'
_cell_angle_alpha 90
_cell_angle_beta 91.469(2)
_cell_angle_gamma 90
_cell_formula_units_Z 8
_cell_length_a 16.8785(5)
_cell_length_b 5.4202(2)
_cell_length_c 19.6107(6)
_cell_measurement_reflns_used 6173
_cell_measurement_temperature 100(2)
_cell_measurement_theta_max 65.68
_cell_measurement_theta_min 6.84
_cell_volume 1793.49(10)
_computing_cell_refinement 'SAINT (Bruker, 2008)'
_computing_data_collection 'APEX2 (Bruker, 2011)'
_computing_data_reduction 'SAINT and XPREP (Bruker, 2008)'
_computing_molecular_graphics 'ORTEP-3 for Windows (Farrugia, 2012)'
_computing_publication_material 'WinGX (Farrugia, 2012)'
_computing_structure_refinement 'SHELXL97 (Sheldrick, 2008)'
_computing_structure_solution 'SHELXS97 (Sheldrick, 2008)'
_diffrn_ambient_temperature 100(2)
_diffrn_detector_area_resol_mean 8.4
_diffrn_measured_fraction_theta_full 0.98
_diffrn_measured_fraction_theta_max 0.98
_diffrn_measurement_device_type 'Bruker APEX DUO 4K CCD'
_diffrn_measurement_method '\f and \w scans'
_diffrn_radiation_monochromator 'Incoatec Quazar Multilayer Mirror'
_diffrn_radiation_type CuK\a
_diffrn_radiation_wavelength 1.54178
_diffrn_reflns_av_R_equivalents 0.0258
_diffrn_reflns_limit_h_max 18
_diffrn_reflns_limit_h_min -19
_diffrn_reflns_limit_k_max 6
_diffrn_reflns_limit_k_min -6
_diffrn_reflns_limit_l_max 23
_diffrn_reflns_limit_l_min -22
_diffrn_reflns_number 10685
_diffrn_reflns_theta_full 66.21
_diffrn_reflns_theta_max 66.21
_diffrn_reflns_theta_min 6.84
_diffrn_standards_decay_% 0
_diffrn_standards_interval_count 0
_diffrn_standards_interval_time 0
_diffrn_standards_number 0
_exptl_absorpt_coefficient_mu 0.85
_exptl_absorpt_correction_T_max 0.9123
_exptl_absorpt_correction_T_min 0.8551
_exptl_absorpt_correction_type multi-scan
_exptl_absorpt_process_details
;
(SADABS; Bruker, 2008)
;
_exptl_crystal_colour yellow
_exptl_crystal_density_diffrn 1.394
_exptl_crystal_density_method 'not measured'
_exptl_crystal_description cube
_exptl_crystal_F_000 784
_exptl_crystal_size_max 0.19
_exptl_crystal_size_mid 0.15
_exptl_crystal_size_min 0.11
_refine_diff_density_max 0.179
_refine_diff_density_min -0.128
_refine_ls_extinction_method none
_refine_ls_goodness_of_fit_ref 1.044
_refine_ls_hydrogen_treatment constr
_refine_ls_matrix_type full
_refine_ls_number_parameters 127
_refine_ls_number_reflns 1545
_refine_ls_number_restraints 0
_refine_ls_restrained_S_all 1.044
_refine_ls_R_factor_all 0.032
_refine_ls_R_factor_gt 0.0301
_refine_ls_shift/su_max 0
_refine_ls_shift/su_mean 0
_refine_ls_structure_factor_coef Fsqd
_refine_ls_weighting_details 'calc w=1/[\s^2^(Fo^2^)+(0.0326P)^2^+1.2605P] where P=(Fo^2^+2Fc^2^)/3'
_refine_ls_weighting_scheme calc
_refine_ls_wR_factor_ref 0.0758
_reflns_number_gt 1451
_reflns_number_total 1545
_reflns_threshold_expression I>2\s(I)
_cod_data_source_file ld2084.cif
_cod_data_source_block I
_cod_original_sg_symbol_H-M 'C 2/c'
_cod_database_code 2237184
_cod_database_fobs_code 2237184

loop_
_symmetry_equiv_pos_as_xyz
'x, y, z'
'-x, y, -z+1/2'
'x+1/2, y+1/2, z'
'-x+1/2, y+1/2, -z+1/2'
'-x, -y, -z'
'x, -y, z-1/2'
'-x+1/2, -y+1/2, -z'
'x+1/2, -y+1/2, z-1/2'

loop_
_atom_site_type_symbol
_atom_site_label
_atom_site_fract_x
_atom_site_fract_y
_atom_site_fract_z
_atom_site_U_iso_or_equiv
_atom_site_adp_type
_atom_site_calc_flag
_atom_site_refinement_flags
_atom_site_occupancy
C C1 0.33402(7) -0.0134(2) 0.16647(6) 0.0301(3) Uani d . 1
H H1A 0.3908 0.0177 0.1582 0.036 Uiso calc R 1
H H1B 0.33 -0.1366 0.2035 0.036 Uiso calc R 1
C C2 0.29260(7) 0.2247(2) 0.18581(6) 0.0275(3) Uani d . 1
C C3 0.22985(7) 0.2558(2) 0.13478(6) 0.0258(3) Uani d . 1
C C4 0.23445(6) 0.0603(2) 0.08957(6) 0.0252(3) Uani d . 1
C C5 0.18383(6) 0.0313(2) 0.03363(6) 0.0256(3) Uani d . 1
H H5 0.188 -0.1042 0.0032 0.031 Uiso calc R 1
C C6 0.12641(6) 0.2130(2) 0.02471(6) 0.0253(3) Uani d . 1
C C7 0.12021(7) 0.4147(2) 0.06963(6) 0.0275(3) Uani d . 1
H H7 0.0802 0.5354 0.0618 0.033 Uiso calc R 1
C C8 0.17159(7) 0.4373(2) 0.12444(6) 0.0277(3) Uani d . 1
H H8A 0.1678 0.5731 0.1548 0.033 Uiso calc R 1
C C9 0.07331(7) 0.0050(2) -0.07344(6) 0.0281(3) Uani d . 1
H H9A 0.0623 -0.1496 -0.0485 0.034 Uiso calc R 1
H H9B 0.1263 -0.009 -0.0936 0.034 Uiso calc R 1
C C10 0.01328(7) 0.0443(2) -0.12691(6) 0.0295(3) Uani d . 1
C C11 -0.03534(7) 0.0700(2) -0.17094(6) 0.0340(3) Uani d . 1
H H11 -0.0744 0.0906 -0.2063 0.041 Uiso calc R 1
O O1 0.31189(5) 0.35618(16) 0.23405(4) 0.0328(2) Uani d . 1
O O2 0.29422(5) -0.10199(15) 0.10488(4) 0.0296(2) Uani d . 1
O O3 0.07151(5) 0.21196(15) -0.02749(4) 0.0289(2) Uani d . 1

loop_
_atom_site_aniso_label
_atom_site_aniso_U_11
_atom_site_aniso_U_22
_atom_site_aniso_U_33
_atom_site_aniso_U_12
_atom_site_aniso_U_13
_atom_site_aniso_U_23
C1 0.0269(6) 0.0336(7) 0.0295(6) 0.0015(5) -0.0041(5) 0.0012(5)
C2 0.0270(6) 0.0289(6) 0.0265(6) -0.0038(5) 0.0012(5) 0.0022(5)
C3 0.0264(6) 0.0253(6) 0.0257(6) -0.0028(5) 0.0015(4) 0.0019(5)
C4 0.0226(5) 0.0245(6) 0.0285(6) 0.0000(4) 0.0032(4) 0.0043(5)
C5 0.0262(6) 0.0246(6) 0.0261(6) -0.0008(5) 0.0029(4) -0.0001(5)
C6 0.0243(6) 0.0269(6) 0.0248(6) -0.0023(5) 0.0010(4) 0.0040(5)
C7 0.0288(6) 0.0236(6) 0.0303(6) 0.0022(5) -0.0001(5) 0.0025(5)
C8 0.0313(6) 0.0232(6) 0.0288(6) -0.0003(5) 0.0018(5) -0.0001(5)
C9 0.0276(6) 0.0295(6) 0.0273(6) 0.0010(5) 0.0016(5) -0.0016(5)
C10 0.0279(6) 0.0311(6) 0.0296(6) -0.0003(5) 0.0047(5) -0.0010(5)
C11 0.0297(6) 0.0418(7) 0.0304(6) 0.0012(5) -0.0018(5) -0.0021(5)
O1 0.0324(5) 0.0349(5) 0.0307(5) -0.0012(4) -0.0048(3) -0.0026(4)
O2 0.0273(4) 0.0297(5) 0.0316(4) 0.0052(3) -0.0036(3) -0.0019(3)
O3 0.0288(4) 0.0298(4) 0.0278(4) 0.0034(3) -0.0046(3) -0.0026(3)

loop_
_atom_type_symbol
_atom_type_description
_atom_type_scat_dispersion_real
_atom_type_scat_dispersion_imag
_atom_type_scat_source
C C 0.0181 0.0091 'International Tables Vol C Tables 4.2.6.8 and 6.1.1.4'
H H 0 0 'International Tables Vol C Tables 4.2.6.8 and 6.1.1.4'
O O 0.0492 0.0322 'International Tables Vol C Tables 4.2.6.8 and 6.1.1.4'

loop_
_geom_angle_atom_site_label_1
_geom_angle_atom_site_label_2
_geom_angle_atom_site_label_3
_geom_angle
O2 C1 C2 106.42(9)
O2 C1 H1A 110.4
C2 C1 H1A 110.4
O2 C1 H1B 110.4
C2 C1 H1B 110.4
H1A C1 H1B 108.6
O1 C2 C3 129.99(11)
O1 C2 C1 124.96(11)
C3 C2 C1 105.04(9)
C4 C3 C8 119.66(10)
C4 C3 C2 107.53(10)
C8 C3 C2 132.81(11)
O2 C4 C5 122.62(10)
O2 C4 C3 113.91(10)
C5 C4 C3 123.47(11)
C4 C5 C6 115.74(11)
C4 C5 H5 122.1
C6 C5 H5 122.1
O3 C6 C5 123.37(10)
O3 C6 C7 114.37(10)
C5 C6 C7 122.25(10)
C8 C7 C6 120.30(11)
C8 C7 H7 119.8
C6 C7 H7 119.8
C7 C8 C3 118.58(11)
C7 C8 H8A 120.7
C3 C8 H8A 120.7
O3 C9 C10 108.15(9)
O3 C9 H9A 110.1
C10 C9 H9A 110.1
O3 C9 H9B 110.1
C10 C9 H9B 110.1
H9A C9 H9B 108.4
C11 C10 C9 178.27(13)
C10 C11 H11 180
C4 O2 C1 107.09(9)
C6 O3 C9 116.64(9)

loop_
_geom_bond_atom_site_label_1
_geom_bond_atom_site_label_2
_geom_bond_distance
C1 O2 1.4489(14)
C1 C2 1.5206(17)
C1 H1A 0.99
C1 H1B 0.99
C2 O1 1.2220(14)
C2 C3 1.4481(16)
C3 C4 1.3851(16)
C3 C8 1.4021(17)
C4 O2 1.3661(14)
C4 C5 1.3822(16)
C5 C6 1.3896(16)
C5 H5 0.95
C6 O3 1.3631(13)
C6 C7 1.4095(16)
C7 C8 1.3691(17)
C7 H7 0.95
C8 H8A 0.95
C9 O3 1.4396(14)
C9 C10 1.4551(16)
C9 H9A 0.99
C9 H9B 0.99
C10 C11 1.1840(17)
C11 H11 0.95

loop_
_geom_hbond_atom_site_label_D
_geom_hbond_atom_site_label_H
_geom_hbond_atom_site_label_A
_geom_hbond_site_symmetry_A
_geom_hbond_distance_DH
_geom_hbond_distance_HA
_geom_hbond_distance_DA
_geom_hbond_angle_DHA
C11 H11 O1 8_455 0.95 2.24 3.1676(15) 164.6

loop_
_geom_torsion_atom_site_label_1
_geom_torsion_atom_site_label_2
_geom_torsion_atom_site_label_3
_geom_torsion_atom_site_label_4
_geom_torsion
O2 C1 C2 O1 -177.45(10)
O2 C1 C2 C3 1.34(12)
O1 C2 C3 C4 177.78(12)
C1 C2 C3 C4 -0.93(12)
O1 C2 C3 C8 -1.2(2)
C1 C2 C3 C8 -179.91(12)
C8 C3 C4 O2 179.30(10)
C2 C3 C4 O2 0.16(13)
C8 C3 C4 C5 -0.27(17)
C2 C3 C4 C5 -179.41(10)
O2 C4 C5 C6 -179.56(10)
C3 C4 C5 C6 -0.03(16)
C4 C5 C6 O3 -179.59(10)
C4 C5 C6 C7 0.20(16)
O3 C6 C7 C8 179.74(10)
C5 C6 C7 C8 -0.07(17)
C6 C7 C8 C3 -0.23(17)
C4 C3 C8 C7 0.40(16)
C2 C3 C8 C7 179.28(11)
C5 C4 O2 C1 -179.70(10)
C3 C4 O2 C1 0.73(12)
C2 C1 O2 C4 -1.26(12)
C5 C6 O3 C9 2.07(15)
C7 C6 O3 C9 -177.74(9)
C10 C9 O3 C6 -177.25(9)

loop_
_cod_related_entry_id
_cod_related_entry_database
_cod_related_entry_code
1 ChemSpider 30658287
